data_2241126
loop_
_publ_author_name
'Yeo, Chien Ing'
'Tan, Yee Seng'
'Tiekink, Edward R. T.'

_publ_section_title
;
 Crystal structures of
 5-amino-<i>N</i>-phenyl-3<i>H</i>-1,2,4-dithiazol-3-iminium chloride and
 5-amino-<i>N</i>-(4-chlorophenyl)-3<i>H</i>-1,2,4-dithiazol-3-iminium
 chloride monohydrate
;
_journal_coeditor_code HB7500
_journal_issue 10
_journal_name_full 'Acta Crystallographica Section E'
_journal_page_first 1159
_journal_page_last 1164
_journal_paper_doi 10.1107/S2056989015016655
_journal_volume 71
_journal_year 2015
_chemical_formula_iupac 'C8 H8 N3 S2 +, Cl -'
_chemical_formula_moiety 'C8 H8 N3 S2 +, Cl -'
_chemical_formula_sum 'C8 H8 Cl N3 S2'
_chemical_formula_weight 245.74
_chemical_name_systematic
;
5-Amino-<i>N</i>-phenyl-3<i>H</i>-1,2,4-dithiazol-3-iminium chloride
;
_space_group_crystal_system orthorhombic
_space_group_IT_number 19
_space_group_name_Hall 'P 2ac 2ab'
_space_group_name_H-M_alt 'P 21 21 21'
_symmetry_space_group_name_Hall 'P 2ac 2ab'
_symmetry_space_group_name_H-M 'P 21 21 21'
_atom_sites_solution_hydrogens mixed
_audit_creation_method SHELXL-2014/7
_cell_angle_alpha 90
_cell_angle_beta 90
_cell_angle_gamma 90
_cell_formula_units_Z 4
_cell_length_a 6.5702(4)
_cell_length_b 10.8637(7)
_cell_length_c 14.4964(10)
_cell_measurement_reflns_used 2635
_cell_measurement_temperature 100(2)
_cell_measurement_theta_max 27.26
_cell_measurement_theta_min 2.34
_cell_volume 1034.70(12)
_computing_cell_refinement
;
APEX2 (Bruker, 2008)
;
_computing_data_collection
;
APEX2 (Bruker, 2008)
;
_computing_data_reduction
;
SAINT (Bruker, 2008)
;
_computing_molecular_graphics
;
ORTEP-3 for Windows (Farrugia, 2012), <i>QMol</i> (Gans & Shalloway,
2001) and
DIAMOND (Brandenburg, 2006)
;
_computing_publication_material
;
publCIF (Westrip, 2010)
;
_computing_structure_refinement
;
SHELXL2014 (Sheldrick, 2015)
;
_computing_structure_solution
;
SHELXS97 (Sheldrick, 2008)
;
_diffrn_ambient_temperature 100(2)
_diffrn_measured_fraction_theta_full 0.999
_diffrn_measured_fraction_theta_max 0.999
_diffrn_measurement_device_type 'Bruker SMART APEX CCD'
_diffrn_measurement_method '\f and \w scans'
_diffrn_radiation_monochromator graphite
_diffrn_radiation_source 'fine-focus sealed tube'
_diffrn_radiation_type MoK\a
_diffrn_radiation_wavelength 0.71073
_diffrn_reflns_av_R_equivalents 0.0443
_diffrn_reflns_limit_h_max 8
_diffrn_reflns_limit_h_min -8
_diffrn_reflns_limit_k_max 14
_diffrn_reflns_limit_k_min -14
_diffrn_reflns_limit_l_max 18
_diffrn_reflns_limit_l_min -18
_diffrn_reflns_number 9875
_diffrn_reflns_theta_full 27.500
_diffrn_reflns_theta_max 27.500
_diffrn_reflns_theta_min 2.343
_diffrn_standards_decay_% 0
_diffrn_standards_interval_count 0
_diffrn_standards_interval_time 0
_diffrn_standards_number 0
_exptl_absorpt_coefficient_mu 0.734
_exptl_absorpt_correction_T_max 1.00000
_exptl_absorpt_correction_T_min 0.8979
_exptl_absorpt_correction_type multi-scan
_exptl_absorpt_process_details
;
(SADABS; Sheldrick, 1996)
;
_exptl_crystal_colour yellow
_exptl_crystal_density_diffrn 1.578
_exptl_crystal_description prism
_exptl_crystal_F_000 504
_exptl_crystal_size_max 0.150
_exptl_crystal_size_mid 0.020
_exptl_crystal_size_min 0.020
_refine_diff_density_max 0.290
_refine_diff_density_min -0.212
_refine_ls_abs_structure_details
;
Flack <i>x</i> determined using 842 quotients
[(<i>I</i>^+^)-(<i>I</i>^-^)]/[(<i>I</i>^+^)+(<i>I</i>^-^)]
(Parsons <i>et al.</i>,  2013).
;
_refine_ls_abs_structure_Flack 0.08(5)
_refine_ls_extinction_method none
_refine_ls_goodness_of_fit_ref 1.066
_refine_ls_hydrogen_treatment mixed
_refine_ls_matrix_type full
_refine_ls_number_parameters 136
_refine_ls_number_reflns 2378
_refine_ls_number_restraints 3
_refine_ls_restrained_S_all 1.066
_refine_ls_R_factor_all 0.0317
_refine_ls_R_factor_gt 0.0276
_refine_ls_shift/su_max 0.000
_refine_ls_shift/su_mean 0.000
_refine_ls_structure_factor_coef Fsqd
_refine_ls_weighting_details 'w=1/[\s^2^(Fo^2^)+(0.0242P)^2^+0.0389P] where P=(Fo^2^+2Fc^2^)/3'
_refine_ls_weighting_scheme calc
_refine_ls_wR_factor_gt 0.0564
_refine_ls_wR_factor_ref 0.0581
_reflns_number_gt 2185
_reflns_number_total 2378
_reflns_threshold_expression 'I > 2\s(I)'
_cod_data_source_file hb7500sup1.cif
_cod_data_source_block I
_cod_database_code 2241126
_shelx_space_group_comment
;
The symmetry employed for this shelxl refinement is uniquely defined
by the following loop, which should always be used as a source of
symmetry information in preference to the above space-group names.
They are only intended as comments.
;
_shelx_estimated_absorpt_t_min 0.898
_shelx_estimated_absorpt_t_max 0.985

loop_
_space_group_symop_operation_xyz
'x, y, z'
'-x+1/2, -y, z+1/2'
'-x, y+1/2, -z+1/2'
'x+1/2, -y+1/2, -z'

loop_
_atom_site_type_symbol
_atom_site_label
_atom_site_fract_x
_atom_site_fract_y
_atom_site_fract_z
_atom_site_U_iso_or_equiv
_atom_site_adp_type
_atom_site_calc_flag
_atom_site_occupancy
S S1 1.07530(11) 0.36767(6) 0.26929(5) 0.01784(16) Uani d 1
S S2 0.85079(11) 0.48700(7) 0.22480(5) 0.01919(17) Uani d 1
N N1 1.0681(4) 0.2920(2) 0.44270(15) 0.0173(5) Uani d 1
H H1N 1.027(4) 0.297(3) 0.4995(11) 0.021 Uiso d 1
H H2N 1.182(3) 0.255(3) 0.4263(19) 0.021 Uiso d 1
N N2 0.8085(3) 0.4255(2) 0.40293(14) 0.0140(5) Uani d 1
N N3 0.5664(4) 0.5602(2) 0.33970(16) 0.0175(5) Uani d 1
H H3N 0.540(4) 0.605(2) 0.2910(14) 0.021 Uiso d 1
C C1 0.9739(4) 0.3609(2) 0.38220(17) 0.0144(6) Uani d 1
C C2 0.7320(4) 0.4904(3) 0.33453(18) 0.0156(6) Uani d 1
C C3 0.4216(4) 0.5731(2) 0.41161(18) 0.0153(6) Uani d 1
C C4 0.4307(4) 0.5100(2) 0.49499(18) 0.0162(6) Uani d 1
H H4 0.5415 0.4567 0.5083 0.019 Uiso calc 1
C C5 0.2751(4) 0.5264(3) 0.55831(19) 0.0173(6) Uani d 1
H H5 0.2780 0.4817 0.6146 0.021 Uiso calc 1
C C6 0.1161(4) 0.6061(3) 0.54155(19) 0.0194(6) Uani d 1
H H6 0.0121 0.6173 0.5863 0.023 Uiso calc 1
C C7 0.1093(5) 0.6702(3) 0.45801(19) 0.0202(7) Uani d 1
H H7 0.0006 0.7255 0.4458 0.024 Uiso calc 1
C C8 0.2609(4) 0.6529(3) 0.39322(19) 0.0180(6) Uani d 1
H H8 0.2554 0.6956 0.3361 0.022 Uiso calc 1
Cl Cl1 0.53467(10) 0.70982(6) 0.15949(4) 0.01812(16) Uani d 1

loop_
_atom_site_aniso_label
_atom_site_aniso_U_11
_atom_site_aniso_U_22
_atom_site_aniso_U_33
_atom_site_aniso_U_12
_atom_site_aniso_U_13
_atom_site_aniso_U_23
S1 0.0186(4) 0.0216(3) 0.0133(3) 0.0037(3) 0.0025(3) 0.0005(3)
S2 0.0194(4) 0.0250(4) 0.0132(3) 0.0046(3) 0.0021(3) 0.0022(3)
N1 0.0167(13) 0.0221(12) 0.0131(11) 0.0035(12) 0.0024(10) 0.0002(10)
N2 0.0144(13) 0.0146(12) 0.0129(11) -0.0016(10) -0.0004(9) -0.0006(9)
N3 0.0181(12) 0.0194(12) 0.0151(11) 0.0040(11) 0.0019(11) 0.0045(10)
C1 0.0150(14) 0.0150(13) 0.0133(12) -0.0036(12) 0.0014(11) -0.0008(11)
C2 0.0167(14) 0.0161(13) 0.0138(12) -0.0033(12) 0.0005(12) -0.0019(12)
C3 0.0134(14) 0.0152(13) 0.0172(13) -0.0023(12) 0.0017(12) -0.0031(11)
C4 0.0155(14) 0.0155(13) 0.0175(13) -0.0007(13) -0.0012(12) -0.0005(10)
C5 0.0184(15) 0.0195(14) 0.0138(13) -0.0044(12) -0.0015(11) -0.0005(11)
C6 0.0152(16) 0.0220(15) 0.0210(15) -0.0017(12) 0.0044(12) -0.0035(12)
C7 0.0166(18) 0.0188(14) 0.0252(16) 0.0036(12) -0.0012(12) -0.0039(12)
C8 0.0203(16) 0.0162(14) 0.0176(14) -0.0004(12) -0.0022(12) 0.0003(11)
Cl1 0.0179(4) 0.0221(3) 0.0144(3) -0.0015(3) -0.0009(3) 0.0030(3)

loop_
_atom_type_symbol
_atom_type_description
_atom_type_scat_dispersion_real
_atom_type_scat_dispersion_imag
_atom_type_scat_source
C C 0.0033 0.0016 'International Tables Vol C Tables 4.2.6.8 and 6.1.1.4'
H H 0.0000 0.0000 'International Tables Vol C Tables 4.2.6.8 and 6.1.1.4'
N N 0.0061 0.0033 'International Tables Vol C Tables 4.2.6.8 and 6.1.1.4'
S S 0.1246 0.1234 'International Tables Vol C Tables 4.2.6.8 and 6.1.1.4'
Cl Cl 0.1484 0.1585 'International Tables Vol C Tables 4.2.6.8 and 6.1.1.4'

loop_
_geom_angle_atom_site_label_1
_geom_angle_atom_site_label_2
_geom_angle_atom_site_label_3
_geom_angle
C1 S1 S2 92.63(9)
C2 S2 S1 92.72(10)
C1 N1 H1N 117.0(19)
C1 N1 H2N 119(2)
H1N N1 H2N 123(3)
C2 N2 C1 115.1(2)
C2 N3 C3 130.4(2)
C2 N3 H3N 116(2)
C3 N3 H3N 114(2)
N1 C1 N2 122.5(2)
N1 C1 S1 117.8(2)
N2 C1 S1 119.7(2)
N2 C2 N3 125.2(2)
N2 C2 S2 119.8(2)
N3 C2 S2 115.1(2)
C4 C3 C8 120.4(3)
C4 C3 N3 124.1(2)
C8 C3 N3 115.5(2)
C5 C4 C3 118.7(3)
C5 C4 H4 120.6
C3 C4 H4 120.6
C6 C5 C4 121.6(3)
C6 C5 H5 119.2
C4 C5 H5 119.2
C5 C6 C7 119.3(3)
C5 C6 H6 120.3
C7 C6 H6 120.3
C8 C7 C6 119.9(3)
C8 C7 H7 120.1
C6 C7 H7 120.1
C7 C8 C3 120.1(3)
C7 C8 H8 120.0
C3 C8 H8 120.0

loop_
_geom_bond_atom_site_label_1
_geom_bond_atom_site_label_2
_geom_bond_distance
S1 C1 1.769(3)
S1 S2 2.0669(10)
S2 C2 1.772(3)
N1 C1 1.309(3)
N1 H1N 0.869(13)
N1 H2N 0.881(13)
N2 C2 1.317(3)
N2 C1 1.328(3)
N3 C2 1.328(3)
N3 C3 1.418(3)
N3 H3N 0.875(12)
C3 C4 1.391(4)
C3 C8 1.392(4)
C4 C5 1.386(4)
C4 H4 0.9500
C5 C6 1.378(4)
C5 H5 0.9500
C6 C7 1.398(4)
C6 H6 0.9500
C7 C8 1.382(4)
C7 H7 0.9500
C8 H8 0.9500

loop_
_geom_hbond_atom_site_label_D
_geom_hbond_atom_site_label_H
_geom_hbond_atom_site_label_A
_geom_hbond_site_symmetry_A
_geom_hbond_distance_DH
_geom_hbond_distance_HA
_geom_hbond_distance_DA
_geom_hbond_angle_DHA
N1 H1N Cl1 2_665 0.868(17) 2.356(16) 3.215(2) 170(3)
N1 H2N Cl1 3_745 0.88(2) 2.29(2) 3.131(3) 159(3)
N3 H3N Cl1 . 0.88(2) 2.22(2) 3.084(2) 169(2)

loop_
_geom_torsion_atom_site_label_1
_geom_torsion_atom_site_label_2
_geom_torsion_atom_site_label_3
_geom_torsion_atom_site_label_4
_geom_torsion
C2 N2 C1 N1 179.8(3)
C2 N2 C1 S1 0.4(3)
S2 S1 C1 N1 -179.9(2)
S2 S1 C1 N2 -0.5(2)
C1 N2 C2 N3 179.2(2)
C1 N2 C2 S2 -0.1(3)
C3 N3 C2 N2 -7.6(5)
C3 N3 C2 S2 171.6(2)
S1 S2 C2 N2 -0.2(2)
S1 S2 C2 N3 -179.5(2)
C2 N3 C3 C4 0.2(4)
C2 N3 C3 C8 -178.3(3)
C8 C3 C4 C5 1.2(4)
N3 C3 C4 C5 -177.2(2)
C3 C4 C5 C6 -1.9(4)
C4 C5 C6 C7 1.2(4)
C5 C6 C7 C8 0.2(4)
C6 C7 C8 C3 -0.9(4)
C4 C3 C8 C7 0.2(4)
N3 C3 C8 C7 178.7(2)

_cod_database_fobs_code 2241126
